data_4101612
loop_
_publ_author_name
'Fujisaki, Junichi'
'Matsumoto, Kenji'
'Matsumoto, Kazuhiro'
'Katsuki, Tsutomu'

_publ_section_title
;
 Catalytic asymmetric oxidation of cyclic dithioacetals: highly diastereo-
 and enantioselective synthesis of the S-oxides by a chiral
 aluminum(salalen) complex
;
_journal_coden_ASTM JACSAT
_journal_issue 1
_journal_name_full 'Journal of the American Chemical Society'
_journal_page_first 56
_journal_page_last 61
_journal_paper_doi 10.1021/ja106877x
_journal_volume 133
_journal_year 2011
_chemical_absolute_configuration ad
_chemical_formula_moiety '2(C12 H12 O1 S2)'
_chemical_formula_sum 'C12 H12 O S2'
_chemical_formula_weight 236.33
_space_group_IT_number 4
_symmetry_cell_setting monoclinic
_symmetry_space_group_name_Hall 'P 2yb'
_symmetry_space_group_name_H-M 'P 1 21 1'
_atom_sites_solution_hydrogens difmap
_atom_sites_solution_primary direct
_atom_sites_solution_secondary difmap
_audit_creation_method SHELXL-97
_cell_angle_alpha 90.00
_cell_angle_beta 106.0880(10)
_cell_angle_gamma 90.00
_cell_formula_units_Z 4
_cell_length_a 13.2896(14)
_cell_length_b 5.7582(6)
_cell_length_c 15.3496(16)
_cell_measurement_reflns_used 9908
_cell_measurement_temperature 100
_cell_measurement_theta_max 27.42
_cell_measurement_theta_min 2.38
_cell_volume 1128.6(2)
_computing_cell_refinement 'Bruker SAINT'
_computing_data_collection 'Bruker APEX2'
_computing_data_reduction 'Bruker SAINT'
_computing_molecular_graphics 'Bruker SHELXTL'
_computing_publication_material 'Bruker SHELXTL'
_computing_structure_refinement 'SHELXL-97 (Sheldrick, 2008)'
_computing_structure_solution 'SHELXS-97 (Sheldrick, 2008)'
_diffrn_ambient_temperature 100
_diffrn_detector_area_resol_mean 8.333
_diffrn_measured_fraction_theta_full 0.993
_diffrn_measured_fraction_theta_max 0.993
_diffrn_measurement_device_type 'Bruker APEX-II CCD'
_diffrn_measurement_method '\f and \w scans'
_diffrn_radiation_collimation 'focusing mirrors'
_diffrn_radiation_monochromator graphite
_diffrn_radiation_source 'rotating-anode X-ray tube'
_diffrn_radiation_type MoK\a
_diffrn_radiation_wavelength 0.71073
_diffrn_reflns_av_R_equivalents 0.0122
_diffrn_reflns_av_sigmaI/netI 0.0136
_diffrn_reflns_limit_h_max 17
_diffrn_reflns_limit_h_min -17
_diffrn_reflns_limit_k_max 7
_diffrn_reflns_limit_k_min -7
_diffrn_reflns_limit_l_max 19
_diffrn_reflns_limit_l_min -19
_diffrn_reflns_number 12914
_diffrn_reflns_theta_full 27.43
_diffrn_reflns_theta_max 27.43
_diffrn_reflns_theta_min 1.38
_exptl_absorpt_coefficient_mu 0.440
_exptl_absorpt_correction_T_max 0.9171
_exptl_absorpt_correction_T_min 0.8099
_exptl_absorpt_correction_type empirical
_exptl_absorpt_process_details
;
SADABS Sheldrick 1996
;
_exptl_crystal_colour 'pale yellow'
_exptl_crystal_density_diffrn 1.391
_exptl_crystal_density_method 'not measured'
_exptl_crystal_description block
_exptl_crystal_F_000 496
_exptl_crystal_size_max 0.50
_exptl_crystal_size_mid 0.28
_exptl_crystal_size_min 0.20
_refine_diff_density_max 0.225
_refine_diff_density_min -0.130
_refine_diff_density_rms 0.036
_refine_ls_abs_structure_details 'Flack H D (1983), Acta Cryst. A39, 876-881'
_refine_ls_abs_structure_Flack -0.02(3)
_refine_ls_extinction_method none
_refine_ls_goodness_of_fit_ref 1.061
_refine_ls_hydrogen_treatment refall
_refine_ls_matrix_type full
_refine_ls_number_parameters 367
_refine_ls_number_reflns 5109
_refine_ls_number_restraints 1
_refine_ls_restrained_S_all 1.061
_refine_ls_R_factor_all 0.0186
_refine_ls_R_factor_gt 0.0184
_refine_ls_shift/su_max 0.002
_refine_ls_shift/su_mean 0.000
_refine_ls_structure_factor_coef Fsqd
_refine_ls_weighting_details 'calc w=1/[\s^2^(Fo^2^)+(0.0323P)^2^+0.1303P] where P=(Fo^2^+2Fc^2^)/3'
_refine_ls_weighting_scheme calc
_refine_ls_wR_factor_gt 0.0499
_refine_ls_wR_factor_ref 0.0501
_reflns_number_gt 5055
_reflns_number_total 5109
_reflns_threshold_expression >2sigma(I)
_cod_data_source_file ja106877x_si_002.cif
_cod_data_source_block phenylethynyl_SSO
_cod_depositor_comments
;
The following automatic conversions were performed:

'_symmetry_cell_setting' value 'Monoclinic' changed to 'monoclinic'
according to the built-in table from CIF Core dictionary named
'cif_core.dic' version 2.4.1 from 2010-06-29.

Automatic conversion script
Id: cif_fix_values 1673 2011-04-08 12:14:43Z adriana 
;
_cod_original_sg_symbol_H-M P2(1)
_cod_database_code 4101612

loop_
_symmetry_equiv_pos_as_xyz
'x, y, z'
'-x, y+1/2, -z'

loop_
_atom_site_label
_atom_site_type_symbol
_atom_site_fract_x
_atom_site_fract_y
_atom_site_fract_z
_atom_site_U_iso_or_equiv
_atom_site_adp_type
_atom_site_occupancy
_atom_site_symmetry_multiplicity
_atom_site_calc_flag
_atom_site_refinement_flags
_atom_site_disorder_assembly
_atom_site_disorder_group
S1B S 0.152393(19) 0.67047(4) 0.051051(17) 0.01581(6) Uani 1 1 d . . .
S2B S 0.23604(2) 0.30395(5) 0.192333(17) 0.01930(7) Uani 1 1 d . . .
S1A S 0.14639(2) 0.56952(5) 0.558474(18) 0.01728(6) Uani 1 1 d . . .
S2A S 0.23140(2) 0.18646(6) 0.689999(17) 0.02171(7) Uani 1 1 d . . .
O1A O 0.08120(6) 0.60770(16) 0.46255(5) 0.02315(18) Uani 1 1 d . . .
O1B O 0.08283(6) 0.69651(16) -0.04406(5) 0.02132(17) Uani 1 1 d . . .
C2A C 0.51803(9) 0.1431(2) 0.37821(7) 0.0211(2) Uani 1 1 d . . .
C5A C 0.35799(9) -0.1617(2) 0.38512(7) 0.0186(2) Uani 1 1 d . . .
C3A C 0.44484(9) 0.2081(2) 0.42301(7) 0.0180(2) Uani 1 1 d . . .
C1A C 0.51020(9) -0.0708(2) 0.33564(7) 0.0227(2) Uani 1 1 d . . .
C4A C 0.36424(8) 0.0560(2) 0.42658(7) 0.01592(19) Uani 1 1 d . . .
C6A C 0.43002(10) -0.2225(2) 0.33885(7) 0.0225(2) Uani 1 1 d . . .
C8A C 0.23036(8) 0.1767(2) 0.51644(7) 0.0184(2) Uani 1 1 d . . .
C9A C 0.16495(8) 0.25263(19) 0.57236(7) 0.0159(2) Uani 1 1 d . . .
C7A C 0.29044(8) 0.1209(2) 0.47495(7) 0.0181(2) Uani 1 1 d . . .
C10A C 0.05508(9) 0.5960(2) 0.62704(8) 0.0199(2) Uani 1 1 d . . .
C11A C 0.12981(9) 0.2769(3) 0.74028(8) 0.0249(3) Uani 1 1 d . . .
C12A C 0.10403(10) 0.5349(2) 0.72632(8) 0.0242(2) Uani 1 1 d . . .
C2B C 0.50835(9) 0.0904(2) -0.12057(7) 0.0211(2) Uani 1 1 d . . .
C3B C 0.44321(9) 0.1906(2) -0.07465(7) 0.0187(2) Uani 1 1 d . . .
C1B C 0.48401(9) -0.1261(2) -0.16149(7) 0.0216(2) Uani 1 1 d . . .
C6B C 0.39402(9) -0.2418(2) -0.15653(7) 0.0206(2) Uani 1 1 d . . .
C5B C 0.32864(9) -0.1441(2) -0.10994(7) 0.0183(2) Uani 1 1 d . . .
C4B C 0.35262(8) 0.0741(2) -0.06893(7) 0.0170(2) Uani 1 1 d . . .
C9B C 0.16570(8) 0.35542(19) 0.07395(7) 0.0164(2) Uani 1 1 d . . .
C7B C 0.28508(8) 0.1749(2) -0.02085(7) 0.0187(2) Uani 1 1 d . . .
C8B C 0.22718(8) 0.2557(2) 0.01873(7) 0.0187(2) Uani 1 1 d . . .
C10B C 0.06905(9) 0.7275(2) 0.12403(8) 0.0201(2) Uani 1 1 d . . .
C12B C 0.12729(9) 0.6909(2) 0.22374(7) 0.0203(2) Uani 1 1 d . . .
C11B C 0.14569(9) 0.4351(2) 0.24712(8) 0.0222(2) Uani 1 1 d . . .
H2A H 0.5733(13) 0.253(3) 0.3819(11) 0.036(4) Uiso 1 1 d . . .
H3A H 0.4462(10) 0.360(3) 0.4512(9) 0.020(3) Uiso 1 1 d . . .
H1A H 0.5580(11) -0.117(3) 0.3046(9) 0.022(3) Uiso 1 1 d . . .
H5A H 0.4251(10) -0.367(3) 0.3087(9) 0.017(3) Uiso 1 1 d . . .
H4A H 0.3047(12) -0.262(3) 0.3876(11) 0.038(4) Uiso 1 1 d . . .
H6A H 0.0972(11) 0.189(3) 0.5544(9) 0.024(4) Uiso 1 1 d . . .
H8A H -0.0033(10) 0.499(3) 0.6014(8) 0.014(3) Uiso 1 1 d . . .
H10A H 0.0682(11) 0.188(3) 0.7153(9) 0.023(4) Uiso 1 1 d . . .
H7A H 0.0367(12) 0.760(3) 0.6197(10) 0.029(4) Uiso 1 1 d . . .
H9A H 0.1577(12) 0.246(3) 0.8037(11) 0.037(4) Uiso 1 1 d . . .
H11A H 0.0557(12) 0.576(3) 0.7591(10) 0.032(4) Uiso 1 1 d . . .
H12A H 0.1697(13) 0.631(3) 0.7489(11) 0.037(4) Uiso 1 1 d . . .
H6B H 0.0928(11) 0.293(3) 0.0587(9) 0.025(4) Uiso 1 1 d . . .
H8B H 0.0067(11) 0.628(3) 0.1075(9) 0.019(3) Uiso 1 1 d . . .
H4B H 0.2683(11) -0.215(3) -0.1067(9) 0.026(4) Uiso 1 1 d . . .
H10B H 0.0770(13) 0.344(3) 0.2289(11) 0.038(4) Uiso 1 1 d . . .
H12B H 0.1937(10) 0.771(2) 0.2391(8) 0.012(3) Uiso 1 1 d . . .
H2B H 0.5708(12) 0.172(3) -0.1193(10) 0.032(4) Uiso 1 1 d . . .
H5B H 0.3762(10) -0.385(3) -0.1834(9) 0.017(3) Uiso 1 1 d . . .
H1B H 0.5318(10) -0.192(3) -0.1928(9) 0.020(3) Uiso 1 1 d . . .
H11B H 0.0874(11) 0.760(3) 0.2592(9) 0.022(3) Uiso 1 1 d . . .
H7B H 0.0516(11) 0.894(3) 0.1110(10) 0.026(4) Uiso 1 1 d . . .
H3B H 0.4572(10) 0.338(3) -0.0474(9) 0.018(3) Uiso 1 1 d . . .
H9B H 0.1802(11) 0.407(3) 0.3122(9) 0.025(4) Uiso 1 1 d . . .

loop_
_atom_site_aniso_label
_atom_site_aniso_U_11
_atom_site_aniso_U_22
_atom_site_aniso_U_33
_atom_site_aniso_U_23
_atom_site_aniso_U_13
_atom_site_aniso_U_12
S1B 0.01367(12) 0.01621(12) 0.01689(12) 0.00129(10) 0.00312(9) -0.00033(9)
S2B 0.01909(13) 0.01957(14) 0.01793(12) 0.00265(10) 0.00298(9) 0.00245(10)
S1A 0.01568(12) 0.01650(13) 0.01937(13) 0.00100(10) 0.00436(10) -0.00012(10)
S2A 0.01599(13) 0.03186(17) 0.01744(12) 0.00639(11) 0.00489(10) 0.00735(11)
O1A 0.0231(4) 0.0251(4) 0.0203(4) 0.0065(3) 0.0044(3) 0.0055(3)
O1B 0.0204(4) 0.0240(4) 0.0175(4) 0.0038(3) 0.0019(3) 0.0015(3)
C2A 0.0191(5) 0.0257(6) 0.0188(5) 0.0035(4) 0.0058(4) -0.0013(5)
C5A 0.0207(5) 0.0178(5) 0.0155(4) 0.0002(4) 0.0021(4) -0.0015(4)
C3A 0.0214(5) 0.0169(5) 0.0150(4) 0.0008(4) 0.0039(4) 0.0001(4)
C1A 0.0252(5) 0.0276(6) 0.0176(5) 0.0039(5) 0.0096(4) 0.0089(5)
C4A 0.0150(4) 0.0182(5) 0.0134(4) 0.0027(4) 0.0021(4) 0.0029(4)
C6A 0.0330(6) 0.0180(6) 0.0163(5) -0.0013(4) 0.0064(4) 0.0056(5)
C8A 0.0172(5) 0.0199(5) 0.0173(5) 0.0019(4) 0.0033(4) 0.0016(4)
C9A 0.0149(5) 0.0169(5) 0.0155(5) 0.0016(4) 0.0035(4) 0.0011(4)
C7A 0.0179(5) 0.0188(5) 0.0160(5) 0.0020(4) 0.0019(4) 0.0004(4)
C10A 0.0168(5) 0.0204(5) 0.0225(5) -0.0028(4) 0.0057(4) 0.0015(4)
C11A 0.0192(5) 0.0389(7) 0.0184(5) 0.0051(5) 0.0080(4) 0.0067(5)
C12A 0.0215(5) 0.0328(7) 0.0190(5) -0.0059(5) 0.0066(4) 0.0021(5)
C2B 0.0185(5) 0.0268(6) 0.0171(5) 0.0027(5) 0.0035(4) -0.0003(4)
C3B 0.0216(5) 0.0163(5) 0.0157(5) 0.0008(4) 0.0011(4) 0.0006(4)
C1B 0.0214(5) 0.0262(6) 0.0164(5) -0.0001(4) 0.0038(4) 0.0065(5)
C6B 0.0255(6) 0.0185(5) 0.0155(5) -0.0014(4) 0.0018(4) 0.0027(4)
C5B 0.0183(5) 0.0187(5) 0.0160(4) 0.0011(4) 0.0014(4) -0.0008(4)
C4B 0.0180(5) 0.0176(5) 0.0137(4) 0.0009(4) 0.0016(4) 0.0029(4)
C9B 0.0152(5) 0.0155(5) 0.0175(4) -0.0001(4) 0.0028(4) -0.0018(4)
C7B 0.0193(5) 0.0178(5) 0.0165(5) 0.0008(4) 0.0008(4) -0.0006(4)
C8B 0.0179(5) 0.0184(5) 0.0182(5) -0.0011(4) 0.0024(4) 0.0001(4)
C10B 0.0154(5) 0.0235(6) 0.0215(5) -0.0004(4) 0.0054(4) 0.0037(4)
C12B 0.0178(5) 0.0250(6) 0.0186(5) -0.0023(5) 0.0058(4) 0.0006(5)
C11B 0.0222(5) 0.0271(6) 0.0191(5) 0.0011(5) 0.0090(4) -0.0025(5)

loop_
_atom_type_symbol
_atom_type_description
_atom_type_scat_dispersion_real
_atom_type_scat_dispersion_imag
_atom_type_scat_source
C C 0.0033 0.0016 'International Tables Vol C Tables 4.2.6.8 and 6.1.1.4'
H H 0.0000 0.0000 'International Tables Vol C Tables 4.2.6.8 and 6.1.1.4'
O O 0.0106 0.0060 'International Tables Vol C Tables 4.2.6.8 and 6.1.1.4'
S S 0.1246 0.1234 'International Tables Vol C Tables 4.2.6.8 and 6.1.1.4'

loop_
_geom_angle_atom_site_label_1
_geom_angle_atom_site_label_2
_geom_angle_atom_site_label_3
_geom_angle
_geom_angle_site_symmetry_1
_geom_angle_site_symmetry_3
_geom_angle_publ_flag
O1B S1B C10B 105.41(5) . . ?
O1B S1B C9B 106.46(5) . . ?
C10B S1B C9B 95.93(5) . . ?
C11B S2B C9B 99.92(5) . . ?
O1A S1A C10A 104.99(5) . . ?
O1A S1A C9A 106.26(5) . . ?
C10A S1A C9A 96.04(5) . . ?
C11A S2A C9A 98.57(5) . . ?
C1A C2A C3A 120.14(11) . . ?
C1A C2A H2A 124.8(10) . . ?
C3A C2A H2A 115.0(10) . . ?
C6A C5A C4A 119.83(10) . . ?
C6A C5A H4A 120.6(11) . . ?
C4A C5A H4A 119.5(11) . . ?
C2A C3A C4A 120.02(11) . . ?
C2A C3A H3A 122.2(8) . . ?
C4A C3A H3A 117.8(8) . . ?
C2A C1A C6A 120.04(10) . . ?
C2A C1A H1A 121.6(10) . . ?
C6A C1A H1A 118.3(10) . . ?
C3A C4A C5A 119.61(10) . . ?
C3A C4A C7A 119.93(10) . . ?
C5A C4A C7A 120.43(10) . . ?
C5A C6A C1A 120.34(11) . . ?
C5A C6A H5A 120.6(8) . . ?
C1A C6A H5A 119.0(8) . . ?
C7A C8A C9A 175.19(11) . . ?
C8A C9A S2A 108.63(8) . . ?
C8A C9A S1A 108.24(8) . . ?
S2A C9A S1A 109.55(6) . . ?
C8A C9A H6A 113.1(9) . . ?
S2A C9A H6A 111.9(9) . . ?
S1A C9A H6A 105.3(10) . . ?
C8A C7A C4A 178.84(12) . . ?
C12A C10A S1A 113.01(8) . . ?
C12A C10A H8A 110.6(8) . . ?
S1A C10A H8A 108.1(8) . . ?
C12A C10A H7A 111.4(9) . . ?
S1A C10A H7A 101.5(9) . . ?
H8A C10A H7A 111.9(13) . . ?
C12A C11A S2A 112.68(9) . . ?
C12A C11A H10A 109.3(10) . . ?
S2A C11A H10A 109.5(9) . . ?
C12A C11A H9A 109.4(11) . . ?
S2A C11A H9A 104.8(9) . . ?
H10A C11A H9A 111.0(13) . . ?
C10A C12A C11A 112.48(10) . . ?
C10A C12A H11A 108.0(9) . . ?
C11A C12A H11A 109.0(11) . . ?
C10A C12A H12A 107.8(10) . . ?
C11A C12A H12A 110.3(10) . . ?
H11A C12A H12A 109.2(14) . . ?
C3B C2B C1B 120.18(11) . . ?
C3B C2B H2B 116.8(10) . . ?
C1B C2B H2B 122.9(10) . . ?
C2B C3B C4B 120.07(11) . . ?
C2B C3B H3B 121.8(8) . . ?
C4B C3B H3B 118.1(8) . . ?
C6B C1B C2B 120.02(11) . . ?
C6B C1B H1B 121.8(9) . . ?
C2B C1B H1B 118.2(9) . . ?
C5B C6B C1B 120.34(11) . . ?
C5B C6B H5B 118.2(8) . . ?
C1B C6B H5B 121.5(8) . . ?
C6B C5B C4B 119.83(10) . . ?
C6B C5B H4B 122.0(10) . . ?
C4B C5B H4B 118.1(10) . . ?
C5B C4B C3B 119.54(10) . . ?
C5B C4B C7B 119.82(10) . . ?
C3B C4B C7B 120.63(11) . . ?
C8B C9B S2B 107.59(7) . . ?
C8B C9B S1B 108.53(8) . . ?
S2B C9B S1B 110.18(6) . . ?
C8B C9B H6B 112.8(9) . . ?
S2B C9B H6B 111.8(8) . . ?
S1B C9B H6B 105.9(10) . . ?
C8B C7B C4B 178.68(12) . . ?
C7B C8B C9B 174.59(11) . . ?
C12B C10B S1B 111.60(8) . . ?
C12B C10B H8B 109.6(8) . . ?
S1B C10B H8B 110.5(8) . . ?
C12B C10B H7B 111.2(8) . . ?
S1B C10B H7B 101.5(9) . . ?
H8B C10B H7B 112.3(12) . . ?
C11B C12B C10B 112.00(10) . . ?
C11B C12B H12B 109.3(8) . . ?
C10B C12B H12B 110.7(7) . . ?
C11B C12B H11B 110.6(9) . . ?
C10B C12B H11B 108.0(8) . . ?
H12B C12B H11B 106.1(11) . . ?
C12B C11B S2B 112.25(8) . . ?
C12B C11B H10B 111.1(10) . . ?
S2B C11B H10B 108.4(10) . . ?
C12B C11B H9B 113.2(10) . . ?
S2B C11B H9B 102.7(8) . . ?
H10B C11B H9B 108.7(12) . . ?

loop_
_geom_bond_atom_site_label_1
_geom_bond_atom_site_label_2
_geom_bond_distance
_geom_bond_site_symmetry_2
_geom_bond_publ_flag
S1B O1B 1.5035(8) . ?
S1B C10B 1.8104(11) . ?
S1B C9B 1.8470(11) . ?
S2B C11B 1.8108(12) . ?
S2B C9B 1.8227(11) . ?
S1A O1A 1.5032(8) . ?
S1A C10A 1.8197(12) . ?
S1A C9A 1.8458(12) . ?
S2A C11A 1.8075(12) . ?
S2A C9A 1.8171(11) . ?
C2A C1A 1.3845(18) . ?
C2A C3A 1.3892(15) . ?
C2A H2A 0.959(17) . ?
C5A C6A 1.3855(16) . ?
C5A C4A 1.3981(15) . ?
C5A H4A 0.924(17) . ?
C3A C4A 1.3964(15) . ?
C3A H3A 0.975(15) . ?
C1A C6A 1.3892(18) . ?
C1A H1A 0.933(14) . ?
C4A C7A 1.4340(14) . ?
C6A H5A 0.945(15) . ?
C8A C7A 1.1950(16) . ?
C8A C9A 1.4482(14) . ?
C9A H6A 0.940(15) . ?
C10A C12A 1.5231(16) . ?
C10A H8A 0.950(14) . ?
C10A H7A 0.971(18) . ?
C11A C12A 1.5264(19) . ?
C11A H10A 0.950(15) . ?
C11A H9A 0.958(16) . ?
C12A H11A 0.949(15) . ?
C12A H12A 1.011(17) . ?
C2B C3B 1.3848(16) . ?
C2B C1B 1.3926(18) . ?
C2B H2B 0.949(16) . ?
C3B C4B 1.4021(16) . ?
C3B H3B 0.940(15) . ?
C1B C6B 1.3893(17) . ?
C1B H1B 0.974(13) . ?
C6B C5B 1.3882(16) . ?
C6B H5B 0.923(15) . ?
C5B C4B 1.4019(16) . ?
C5B H4B 0.914(15) . ?
C4B C7B 1.4334(15) . ?
C9B C8B 1.4490(15) . ?
C9B H6B 0.999(15) . ?
C7B C8B 1.1985(16) . ?
C10B C12B 1.5262(15) . ?
C10B H8B 0.982(15) . ?
C10B H7B 0.991(17) . ?
C12B C11B 1.5196(18) . ?
C12B H12B 0.965(13) . ?
C12B H11B 0.946(14) . ?
C11B H10B 1.023(17) . ?
C11B H9B 0.990(14) . ?
